data_1529272
loop_
_publ_author_name
'Flerov, Igor'
'Molokeev, Maxim'
'Laptash, Natalia'
'Udovenko, Anatoly'
'Pogoreltsev, Evgeniy'
'Melnikova, Svetlana'
'Misyul, Sergey'

_publ_section_title
;
 Structural transformation between two cubic phases of (NH4)3SnF7
;
_journal_issue 0
_journal_name_full 'Journal of Fluorine Chemistry'
_journal_page_first 86
_journal_paper_doi 10.1016/j.jfluchem.2015.06.024
_journal_volume 179
_journal_year 2015
_chemical_formula_moiety 'F5.82 Sn, F, 3(N)'
_chemical_formula_sum 'F6.82 N3 Sn'
_chemical_formula_weight 290.32
_space_group_IT_number 221
_symmetry_cell_setting cubic
_symmetry_space_group_name_Hall '-P 4 2 3'
_symmetry_space_group_name_H-M 'P m -3 m'
_cell_angle_alpha 90
_cell_angle_beta 90
_cell_angle_gamma 90
_cell_formula_units_Z 1
_cell_length_a 6.092385(70)
_cell_length_b 6.092385(70)
_cell_length_c 6.092385(70)
_cell_measurement_temperature 300
_cell_volume 226.132(5)
_diffrn_ambient_temperature 300
_diffrn_measurement_device_type
;
D8 ADVANCE Bruker
;
_diffrn_radiation_monochromator none
_diffrn_radiation_probe x-ray
_diffrn_radiation_type
;
 Cu K\a~1~~2~
;
_exptl_absorpt_coefficient_mu 23.223
_exptl_crystal_density_diffrn 2.132
_pd_char_colour
;
colourless
;
_pd_meas_2theta_range_inc 0.016
_pd_meas_2theta_range_max 120.00445
_pd_meas_2theta_range_min 5
_pd_meas_scan_method step
_pd_proc_ls_pref_orient_corr
;
no preferred orientation
;
_pd_proc_ls_profile_function PearsonVII
_pd_proc_ls_prof_R_factor 9.125
_pd_proc_ls_prof_wR_expected 9.303
_pd_proc_ls_prof_wR_factor 12.151
_pd_proc_number_of_points 7187.77812
_pd_spec_mount_mode reflection
_refine_ls_goodness_of_fit_all 1.306
_refine_ls_R_I_factor 3.74
_refine_ls_shift/su_max 0.01000
_cod_data_source_file NH43SnF6F_373K.cif
_cod_data_source_block 373K
_cod_original_cell_volume 226.1320(78)
_cod_original_sg_symbol_Hall
;
-P 4 2 3
;
_cod_original_sg_symbol_H-M Pm-3m
_cod_original_formula_sum
;
F6.82 N3 Sn
;
_cod_database_code 1529272
_cod_database_fobs_code 1529272

loop_
_symmetry_equiv_pos_as_xyz
'x, y, z'
'-x, -y, -z'
'-x, -y, z'
'-x, -z, -y'
'-x, -z, y'
'-x, z, -y'
'-x, z, y'
'-x, y, -z'
'-x, y, z'
'-y, -x, -z'
'-y, -x, z'
'-y, -z, -x'
'-y, -z, x'
'-y, z, -x'
'-y, z, x'
'-y, x, -z'
'-y, x, z'
'-z, -x, -y'
'-z, -x, y'
'-z, -y, -x'
'-z, -y, x'
'-z, y, -x'
'-z, y, x'
'-z, x, -y'
'-z, x, y'
'z, -x, -y'
'z, -x, y'
'z, -y, -x'
'z, -y, x'
'z, y, -x'
'z, y, x'
'z, x, -y'
'z, x, y'
'y, -x, -z'
'y, -x, z'
'y, -z, -x'
'y, -z, x'
'y, z, -x'
'y, z, x'
'y, x, -z'
'y, x, z'
'x, -y, -z'
'x, -y, z'
'x, -z, -y'
'x, -z, y'
'x, z, -y'
'x, z, y'
'x, y, -z'

loop_
_atom_site_label
_atom_site_type_symbol
_atom_site_fract_x
_atom_site_fract_y
_atom_site_fract_z
_atom_site_occupancy
_atom_site_B_iso_or_equiv
N N 0.5 0.5 0 1 5.00(44)
Sn Sn 0 0 0 1 3.21(35)
F1 F 0.5 0.5 0.5 1 5.00(43)
F2 F 0.2897(50) 0 0 0.214(14) 6.00(86)
F3 F 0.0934(14) 0.2164(17) 0.2164(17) 0.1892(71) 6.00(86)

loop_
_diffrn_radiation_wavelength
_diffrn_radiation_wavelength_wt
1.5406 1.0000
1.5443 0.5000

loop_
_geom_angle_atom_site_label_1
_geom_angle_atom_site_label_2
_geom_angle_atom_site_label_3
_geom_angle
_geom_angle_site_symmetry_1
_geom_angle_site_symmetry_3
F2 Sn F2 90.1(99) 1_555 10_555
F2 Sn F3 73.03(69) 1_555 1_555
F2 Sn F3 132.6(19) 1_555 10_555
F3 Sn F3 94.89(43) 1_555 3_555
F3 Sn F3 33.9(14) 1_555 7_555
F3 Sn F3 148.5(15) 1_555 10_555
F3 Sn F3 86.41(42) 1_555 11_555
F3 Sn F3 117.22(62) 1_555 13_555

loop_
_geom_bond_atom_site_label_1
_geom_bond_atom_site_label_2
_geom_bond_distance
_geom_bond_site_symmetry_2
Sn F2 1.765(30) .
Sn F3 1.949(10) .
